data_2212899
loop_
_publ_author_name
'Wang, Hai-Bo'
'Xing, Zhi-Tao'
'Ding, Wei-Lin'
'Yin, Jun'
'Wang, Pin-Liang'

_publ_section_title
;
 4-(Methylsulfanyl)benzamide oxime
;
_journal_coeditor_code HB2323
_journal_issue 4
_journal_name_full 'Acta Crystallographica Section E'
_journal_page_first o1834
_journal_page_last o1835
_journal_paper_doi 10.1107/S1600536807012184
_journal_volume 63
_journal_year 2007
_chemical_formula_iupac 'C8 H10 N2 O S'
_chemical_formula_moiety 'C8 H10 N2 O S'
_chemical_formula_sum 'C8 H10 N2 O S'
_chemical_formula_weight 182.24
_chemical_name_systematic
;
4-(Methylsulfanyl)benzamide oxime
;
_space_group_IT_number 2
_symmetry_cell_setting triclinic
_symmetry_space_group_name_Hall '-P 1'
_symmetry_space_group_name_H-M 'P -1'
_atom_sites_solution_hydrogens geom
_atom_sites_solution_primary direct
_atom_sites_solution_secondary difmap
_audit_creation_method SHELXL97
_cell_angle_alpha 74.12(3)
_cell_angle_beta 72.91(3)
_cell_angle_gamma 64.94(3)
_cell_formula_units_Z 8
_cell_length_a 10.221(2)
_cell_length_b 11.882(2)
_cell_length_c 17.120(3)
_cell_measurement_reflns_used 25
_cell_measurement_temperature 293(2)
_cell_measurement_theta_max 13
_cell_measurement_theta_min 10
_cell_volume 1773.4(7)
_computing_cell_refinement 'CAD-4 Software'
_computing_data_collection 'CAD-4 Software (Enraf--Nonius, 1989)'
_computing_data_reduction 'XCAD4 (Harms & Wocadlo, 1995)'
_computing_molecular_graphics 'SHELXTL (Siemens, 1996)'
_computing_publication_material SHELXL97
_computing_structure_refinement 'SHELXL97 (Sheldrick, 1997)'
_computing_structure_solution 'SHELXS97 (Sheldrick, 1997)'
_diffrn_ambient_temperature 293(2)
_diffrn_measured_fraction_theta_full 1.000
_diffrn_measured_fraction_theta_max 1.000
_diffrn_measurement_device_type 'Enraf--Nonius CAD-4'
_diffrn_measurement_method \w/2\q
_diffrn_radiation_monochromator graphite
_diffrn_radiation_source 'fine-focus sealed tube'
_diffrn_radiation_type MoK\a
_diffrn_radiation_wavelength 0.71073
_diffrn_reflns_av_R_equivalents 0.0271
_diffrn_reflns_av_sigmaI/netI 0.0402
_diffrn_reflns_limit_h_max 12
_diffrn_reflns_limit_h_min -11
_diffrn_reflns_limit_k_max 14
_diffrn_reflns_limit_k_min -13
_diffrn_reflns_limit_l_max 21
_diffrn_reflns_limit_l_min 0
_diffrn_reflns_number 7363
_diffrn_reflns_theta_full 25.98
_diffrn_reflns_theta_max 25.98
_diffrn_reflns_theta_min 1.26
_diffrn_standards_decay_% 0
_diffrn_standards_interval_count 200
_diffrn_standards_interval_time 2h
_diffrn_standards_number 3
_exptl_absorpt_coefficient_mu 0.317
_exptl_absorpt_correction_T_max 0.939
_exptl_absorpt_correction_T_min 0.911
_exptl_absorpt_correction_type psi-scan
_exptl_absorpt_process_details '(North <i>et al.</i>,  1968)'
_exptl_crystal_colour colourless
_exptl_crystal_density_diffrn 1.365
_exptl_crystal_density_method 'not measured'
_exptl_crystal_description Block
_exptl_crystal_F_000 768
_exptl_crystal_size_max 0.30
_exptl_crystal_size_mid 0.30
_exptl_crystal_size_min 0.20
_refine_diff_density_max 0.238
_refine_diff_density_min -0.289
_refine_ls_extinction_method none
_refine_ls_goodness_of_fit_ref 1.067
_refine_ls_hydrogen_treatment constr
_refine_ls_matrix_type full
_refine_ls_number_parameters 437
_refine_ls_number_reflns 6959
_refine_ls_number_restraints 0
_refine_ls_restrained_S_all 1.067
_refine_ls_R_factor_all 0.0850
_refine_ls_R_factor_gt 0.0512
_refine_ls_shift/su_max 0.000
_refine_ls_shift/su_mean 0.000
_refine_ls_structure_factor_coef Fsqd
_refine_ls_weighting_details 'calc w = 1/[\s^2^(Fo^2^)+(0.0505P)^2^+1.1244P] where P=(Fo^2^+2Fc^2^)/3'
_refine_ls_weighting_scheme calc
_refine_ls_wR_factor_gt 0.1167
_refine_ls_wR_factor_ref 0.1427
_reflns_number_gt 4669
_reflns_number_total 6959
_reflns_threshold_expression I>2\s(I)
_cod_data_source_file hb2323.cif
_cod_data_source_block I
_cod_depositor_comments
;
The following automatic conversions were performed:
'_symmetry_cell_setting' value 'Triclinic' changed to 'triclinic'
according to '/home/saulius/struct/CIF-dictionaries/cif_core.dic'
dictionary named 'cif_core.dic' version 2.4.1 from 2010-06-29.

Automatic conversion script
Id: cif_fix_enum 1527 2010-12-29 10:47:43Z saulius 

The following automatic conversions were performed:

'_symmetry_cell_setting' value 'Triclinic' changed to 'triclinic'
according to /home/saulius/struct/CIF-dictionaries/cif_core.dic
dictionary named 'cif_core.dic' version 2.4.1 from 2010-06-29.

Automatic conversion script
Id: cif_fix_values 1715 2011-07-08 13:25:40Z adriana 
;
_cod_original_cell_volume 1773.4(6)
_cod_database_code 2212899
_cod_database_fobs_code 2212899

loop_
_symmetry_equiv_pos_as_xyz
'x, y, z'
'-x, -y, -z'

loop_
_atom_site_type_symbol
_atom_site_label
_atom_site_fract_x
_atom_site_fract_y
_atom_site_fract_z
_atom_site_U_iso_or_equiv
_atom_site_adp_type
_atom_site_calc_flag
_atom_site_refinement_flags
_atom_site_occupancy
S S1 0.48945(12) 0.40461(10) 0.09806(6) 0.0766(3) Uani d . 1
O O1 0.7601(3) -0.1447(2) 0.48180(14) 0.0555(6) Uani d . 1
H H1A 0.7875 -0.1312 0.5176 0.083 Uiso calc R 1
N N1 0.5442(3) -0.0942(2) 0.41668(16) 0.0539(7) Uani d . 1
H H1B 0.5662 -0.1564 0.4567 0.065 Uiso calc R 1
H H1C 0.4709 -0.0789 0.3953 0.065 Uiso calc R 1
N N2 0.7357(3) -0.0371(2) 0.41583(15) 0.0474(6) Uani d . 1
C C1 0.3099(5) 0.4323(4) 0.0881(3) 0.0935(15) Uani d . 1
H H1D 0.2841 0.4980 0.0416 0.140 Uiso calc R 1
H H1E 0.2403 0.4574 0.1377 0.140 Uiso calc R 1
H H1F 0.3082 0.3565 0.0795 0.140 Uiso calc R 1
C C2 0.5204(4) 0.2833(3) 0.18498(19) 0.0497(8) Uani d . 1
C C3 0.6644(4) 0.2142(3) 0.1938(2) 0.0648(10) Uani d . 1
H H3A 0.7404 0.2336 0.1549 0.078 Uiso calc R 1
C C4 0.6970(4) 0.1172(3) 0.2592(2) 0.0605(9) Uani d . 1
H H4A 0.7949 0.0724 0.2641 0.073 Uiso calc R 1
C C5 0.5871(3) 0.0846(3) 0.31812(17) 0.0399(6) Uani d . 1
C C6 0.4428(3) 0.1551(3) 0.30967(19) 0.0523(8) Uani d . 1
H H6A 0.3669 0.1359 0.3489 0.063 Uiso calc R 1
C C7 0.4088(3) 0.2534(3) 0.24426(19) 0.0557(9) Uani d . 1
H H7A 0.3108 0.2996 0.2400 0.067 Uiso calc R 1
C C8 0.6244(3) -0.0211(3) 0.38759(17) 0.0402(6) Uani d . 1
S S2 -0.02780(11) 0.38273(8) 0.09419(5) 0.0573(2) Uani d . 1
O O2 0.2136(2) -0.11227(18) 0.50618(12) 0.0488(5) Uani d . 1
H H2B 0.2230 -0.0902 0.5449 0.073 Uiso calc R 1
N N3 0.0830(3) -0.1242(2) 0.40450(15) 0.0463(6) Uani d . 1
H H3B 0.1061 -0.1845 0.4454 0.056 Uiso calc R 1
H H3C 0.0366 -0.1283 0.3715 0.056 Uiso calc R 1
N N4 0.1889(3) -0.0086(2) 0.43827(14) 0.0415(6) Uani d . 1
C C9 0.0175(5) 0.3032(4) 0.0108(2) 0.0777(12) Uani d . 1
H H9A -0.0055 0.3638 -0.0383 0.116 Uiso calc R 1
H H9B -0.0384 0.2503 0.0241 0.116 Uiso calc R 1
H H9C 0.1209 0.2522 0.0012 0.116 Uiso calc R 1
C C10 0.0201(3) 0.2604(3) 0.17809(17) 0.0386(6) Uani d . 1
C C15 0.0610(3) 0.1345(3) 0.17562(18) 0.0452(7) Uani d . 1
H H15A 0.0674 0.1104 0.1269 0.054 Uiso calc R 1
C C14 0.0926(3) 0.0438(3) 0.24562(18) 0.0440(7) Uani d . 1
H H14A 0.1197 -0.0406 0.2431 0.053 Uiso calc R 1
C C13 0.0847(3) 0.0762(2) 0.31894(16) 0.0343(6) Uani d . 1
C C12 0.0431(3) 0.2032(3) 0.32159(18) 0.0430(7) Uani d . 1
H H12A 0.0364 0.2273 0.3704 0.052 Uiso calc R 1
C C11 0.0120(3) 0.2930(3) 0.25214(18) 0.0470(7) Uani d . 1
H H11A -0.0150 0.3773 0.2547 0.056 Uiso calc R 1
C C16 0.1196(3) -0.0227(2) 0.39209(17) 0.0365(6) Uani d . 1
C C17 0.4912(4) 1.0225(3) 0.1307(2) 0.0700(10) Uani d . 1
H H17A 0.4979 1.0898 0.0854 0.105 Uiso calc R 1
H H17B 0.5451 1.0165 0.1700 0.105 Uiso calc R 1
H H17C 0.3896 1.0392 0.1572 0.105 Uiso calc R 1
S S3 0.56700(11) 0.87846(9) 0.09270(5) 0.0610(3) Uani d . 1
O O3 0.4078(2) 0.37166(19) 0.49975(13) 0.0544(6) Uani d . 1
H H3D 0.3307 0.3851 0.5347 0.082 Uiso calc R 1
N N5 0.6444(3) 0.3649(3) 0.39439(18) 0.0655(8) Uani d . 1
H H5A 0.6425 0.3032 0.4346 0.079 Uiso calc R 1
H H5B 0.7257 0.3614 0.3596 0.079 Uiso calc R 1
N N6 0.3943(3) 0.4798(2) 0.43520(15) 0.0459(6) Uani d . 1
C C18 0.5470(3) 0.7645(3) 0.18147(18) 0.0431(7) Uani d . 1
C C19 0.6160(4) 0.6390(3) 0.1719(2) 0.0603(9) Uani d . 1
H H19A 0.6694 0.6190 0.1200 0.072 Uiso calc R 1
C C20 0.6069(4) 0.5438(3) 0.2375(2) 0.0569(9) Uani d . 1
H H20A 0.6544 0.4605 0.2294 0.068 Uiso calc R 1
C C21 0.5281(3) 0.5701(3) 0.31561(17) 0.0398(6) Uani d . 1
C C22 0.4587(3) 0.6951(3) 0.32520(18) 0.0461(7) Uani d . 1
H H22A 0.4046 0.7148 0.3771 0.055 Uiso calc R 1
C C23 0.4677(3) 0.7915(3) 0.25957(18) 0.0481(7) Uani d . 1
H H23A 0.4205 0.8749 0.2678 0.058 Uiso calc R 1
C C24 0.5204(3) 0.4670(3) 0.38593(18) 0.0415(7) Uani d . 1
S S4 0.03648(10) 0.89443(8) 0.09290(5) 0.0565(2) Uani d . 1
O O4 -0.1098(2) 0.37745(18) 0.49272(13) 0.0509(5) Uani d . 1
H H4C -0.1889 0.3916 0.5260 0.076 Uiso calc R 1
N N7 -0.1209(3) 0.4822(2) 0.42566(15) 0.0450(6) Uani d . 1
N N8 0.1324(3) 0.3972(2) 0.41537(15) 0.0474(6) Uani d . 1
H H8A 0.1273 0.3368 0.4560 0.057 Uiso calc R 1
H H8B 0.2166 0.4021 0.3904 0.057 Uiso calc R 1
C C25 0.2255(5) 0.8653(4) 0.0487(3) 0.0924(14) Uani d . 1
H H25A 0.2340 0.9281 0.0005 0.139 Uiso calc R 1
H H25B 0.2724 0.7833 0.0331 0.139 Uiso calc R 1
H H25C 0.2725 0.8687 0.0886 0.139 Uiso calc R 1
C C26 0.0383(3) 0.7734(3) 0.17945(18) 0.0426(7) Uani d . 1
C C27 0.1591(4) 0.6976(3) 0.2147(2) 0.0592(9) Uani d . 1
H H27A 0.2484 0.7086 0.1923 0.071 Uiso calc R 1
C C28 0.1484(3) 0.6053(3) 0.2833(2) 0.0558(9) Uani d . 1
H H28A 0.2313 0.5551 0.3061 0.067 Uiso calc R 1
C C29 0.0184(3) 0.5855(3) 0.31867(16) 0.0385(6) Uani d . 1
C C30 -0.1029(3) 0.6627(3) 0.2829(2) 0.0592(9) Uani d . 1
H H30A -0.1924 0.6520 0.3052 0.071 Uiso calc R 1
C C31 -0.0925(4) 0.7543(3) 0.2151(2) 0.0636(10) Uani d . 1
H H31A -0.1755 0.8050 0.1925 0.076 Uiso calc R 1
C C32 0.0083(3) 0.4844(2) 0.39080(16) 0.0370(6) Uani d . 1

loop_
_atom_site_aniso_label
_atom_site_aniso_U_11
_atom_site_aniso_U_22
_atom_site_aniso_U_33
_atom_site_aniso_U_12
_atom_site_aniso_U_13
_atom_site_aniso_U_23
S1 0.0731(6) 0.0820(7) 0.0659(6) -0.0406(6) -0.0282(5) 0.0351(5)
O1 0.0649(15) 0.0516(13) 0.0517(13) -0.0275(11) -0.0281(11) 0.0152(10)
N1 0.0568(17) 0.0532(16) 0.0593(17) -0.0336(14) -0.0240(13) 0.0134(13)
N2 0.0508(15) 0.0481(15) 0.0447(14) -0.0257(12) -0.0215(12) 0.0146(11)
C1 0.089(3) 0.105(3) 0.078(3) -0.042(3) -0.044(2) 0.034(3)
C2 0.057(2) 0.0484(18) 0.0448(17) -0.0251(16) -0.0165(15) 0.0051(14)
C3 0.050(2) 0.082(3) 0.057(2) -0.0386(19) -0.0140(16) 0.0231(19)
C4 0.0443(18) 0.079(2) 0.055(2) -0.0322(18) -0.0182(15) 0.0184(18)
C5 0.0437(16) 0.0431(16) 0.0336(15) -0.0204(13) -0.0089(12) 0.0004(12)
C6 0.0409(17) 0.060(2) 0.0429(17) -0.0195(15) -0.0017(13) 0.0042(15)
C7 0.0406(17) 0.061(2) 0.0463(18) -0.0120(15) -0.0050(14) 0.0050(15)
C8 0.0410(16) 0.0402(16) 0.0373(15) -0.0171(13) -0.0058(12) -0.0026(12)
S2 0.0785(6) 0.0418(4) 0.0480(5) -0.0192(4) -0.0225(4) 0.0030(4)
O2 0.0550(13) 0.0427(11) 0.0446(12) -0.0181(10) -0.0188(10) 0.0077(9)
N3 0.0545(15) 0.0363(13) 0.0515(15) -0.0226(12) -0.0163(12) 0.0023(11)
N4 0.0440(14) 0.0398(13) 0.0383(13) -0.0183(11) -0.0112(11) 0.0044(10)
C9 0.113(3) 0.067(2) 0.042(2) -0.026(2) -0.018(2) -0.0013(18)
C10 0.0373(15) 0.0379(15) 0.0412(16) -0.0156(12) -0.0092(12) -0.0038(12)
C15 0.0598(19) 0.0403(16) 0.0374(16) -0.0193(14) -0.0097(14) -0.0092(13)
C14 0.0534(18) 0.0319(15) 0.0477(17) -0.0172(13) -0.0091(14) -0.0075(13)
C13 0.0295(14) 0.0365(14) 0.0352(14) -0.0126(11) -0.0076(11) -0.0019(11)
C12 0.0516(18) 0.0405(16) 0.0422(16) -0.0182(14) -0.0142(13) -0.0087(13)
C11 0.0576(19) 0.0339(15) 0.0511(18) -0.0161(14) -0.0182(15) -0.0034(13)
C16 0.0286(14) 0.0367(15) 0.0383(15) -0.0108(12) -0.0007(11) -0.0062(12)
C17 0.088(3) 0.055(2) 0.063(2) -0.036(2) -0.009(2) 0.0031(18)
S3 0.0772(6) 0.0578(5) 0.0402(5) -0.0298(5) -0.0063(4) 0.0047(4)
O3 0.0513(13) 0.0468(12) 0.0514(13) -0.0208(10) -0.0101(10) 0.0163(10)
N5 0.0421(16) 0.0535(17) 0.0665(19) -0.0060(13) 0.0004(13) 0.0105(14)
N6 0.0411(14) 0.0419(14) 0.0448(14) -0.0172(11) -0.0076(11) 0.0091(11)
C18 0.0420(16) 0.0465(17) 0.0389(16) -0.0190(14) -0.0070(13) -0.0019(13)
C19 0.074(2) 0.056(2) 0.0380(17) -0.0231(18) 0.0056(16) -0.0098(15)
C20 0.069(2) 0.0415(17) 0.0497(19) -0.0175(16) -0.0008(16) -0.0091(15)
C21 0.0322(15) 0.0409(16) 0.0392(16) -0.0129(12) -0.0063(12) 0.0015(12)
C22 0.0446(17) 0.0434(17) 0.0381(16) -0.0120(14) -0.0008(13) -0.0038(13)
C23 0.0513(19) 0.0382(16) 0.0415(17) -0.0104(14) -0.0050(14) -0.0018(13)
C24 0.0365(16) 0.0381(15) 0.0447(17) -0.0114(13) -0.0109(13) -0.0006(13)
S4 0.0745(6) 0.0546(5) 0.0458(5) -0.0375(5) -0.0159(4) 0.0090(4)
O4 0.0534(13) 0.0376(11) 0.0490(13) -0.0200(10) -0.0021(10) 0.0078(9)
N7 0.0455(15) 0.0386(13) 0.0442(14) -0.0191(11) -0.0060(11) 0.0052(11)
N8 0.0382(14) 0.0422(14) 0.0521(15) -0.0129(11) -0.0094(11) 0.0035(12)
C25 0.086(3) 0.103(3) 0.071(3) -0.051(3) 0.002(2) 0.018(2)
C26 0.0531(18) 0.0411(16) 0.0389(16) -0.0251(14) -0.0106(13) -0.0014(13)
C27 0.0496(19) 0.068(2) 0.063(2) -0.0357(18) -0.0144(16) 0.0109(17)
C28 0.0401(17) 0.058(2) 0.063(2) -0.0224(15) -0.0174(15) 0.0133(16)
C29 0.0423(16) 0.0383(15) 0.0354(15) -0.0174(13) -0.0077(12) -0.0034(12)
C30 0.0371(17) 0.068(2) 0.061(2) -0.0250(16) -0.0151(15) 0.0200(17)
C31 0.0485(19) 0.061(2) 0.067(2) -0.0216(17) -0.0201(17) 0.0232(18)
C32 0.0406(16) 0.0340(14) 0.0358(15) -0.0145(12) -0.0049(12) -0.0071(12)

loop_
_atom_type_symbol
_atom_type_description
_atom_type_scat_dispersion_real
_atom_type_scat_dispersion_imag
_atom_type_scat_source
C C 0.0033 0.0016 'International Tables Vol C Tables 4.2.6.8 and 6.1.1.4'
H H 0.0000 0.0000 'International Tables Vol C Tables 4.2.6.8 and 6.1.1.4'
N N 0.0061 0.0033 'International Tables Vol C Tables 4.2.6.8 and 6.1.1.4'
O O 0.0106 0.0060 'International Tables Vol C Tables 4.2.6.8 and 6.1.1.4'
S S 0.1246 0.1234 'International Tables Vol C Tables 4.2.6.8 and 6.1.1.4'

loop_
_geom_angle_atom_site_label_1
_geom_angle_atom_site_label_2
_geom_angle_atom_site_label_3
_geom_angle
C2 S1 C1 104.10(17)
N2 O1 H1A 109.5
C8 N1 H1B 120.0
C8 N1 H1C 120.0
H1B N1 H1C 120.0
C8 N2 O1 109.6(2)
S1 C1 H1D 109.5
S1 C1 H1E 109.5
H1D C1 H1E 109.5
S1 C1 H1F 109.5
H1D C1 H1F 109.5
H1E C1 H1F 109.5
C3 C2 C7 118.5(3)
C3 C2 S1 117.7(2)
C7 C2 S1 123.8(2)
C4 C3 C2 120.9(3)
C4 C3 H3A 119.5
C2 C3 H3A 119.5
C3 C4 C5 121.3(3)
C3 C4 H4A 119.3
C5 C4 H4A 119.3
C6 C5 C4 117.6(3)
C6 C5 C8 121.8(3)
C4 C5 C8 120.6(3)
C5 C6 C7 121.5(3)
C5 C6 H6A 119.2
C7 C6 H6A 119.2
C6 C7 C2 120.1(3)
C6 C7 H7A 119.9
C2 C7 H7A 119.9
N2 C8 N1 124.2(3)
N2 C8 C5 116.1(2)
N1 C8 C5 119.7(3)
C10 S2 C9 103.88(15)
N4 O2 H2B 109.5
C16 N3 H3B 120.0
C16 N3 H3C 120.0
H3B N3 H3C 120.0
C16 N4 O2 109.9(2)
S2 C9 H9A 109.5
S2 C9 H9B 109.5
H9A C9 H9B 109.5
S2 C9 H9C 109.5
H9A C9 H9C 109.5
H9B C9 H9C 109.5
C15 C10 C11 118.3(3)
C15 C10 S2 123.8(2)
C11 C10 S2 117.8(2)
C10 C15 C14 120.2(3)
C10 C15 H15A 119.9
C14 C15 H15A 119.9
C13 C14 C15 121.4(3)
C13 C14 H14A 119.3
C15 C14 H14A 119.3
C14 C13 C12 118.4(2)
C14 C13 C16 120.0(2)
C12 C13 C16 121.6(3)
C11 C12 C13 120.1(3)
C11 C12 H12A 119.9
C13 C12 H12A 119.9
C12 C11 C10 121.5(3)
C12 C11 H11A 119.3
C10 C11 H11A 119.3
N4 C16 N3 124.2(3)
N4 C16 C13 117.1(2)
N3 C16 C13 118.6(2)
S3 C17 H17A 109.5
S3 C17 H17B 109.5
H17A C17 H17B 109.5
S3 C17 H17C 109.5
H17A C17 H17C 109.5
H17B C17 H17C 109.5
C18 S3 C17 104.62(16)
N6 O3 H3D 109.5
C24 N5 H5A 120.0
C24 N5 H5B 120.0
H5A N5 H5B 120.0
C24 N6 O3 110.1(2)
C19 C18 C23 118.1(3)
C19 C18 S3 117.2(2)
C23 C18 S3 124.8(2)
C20 C19 C18 121.3(3)
C20 C19 H19A 119.4
C18 C19 H19A 119.4
C19 C20 C21 121.0(3)
C19 C20 H20A 119.5
C21 C20 H20A 119.5
C22 C21 C20 117.8(3)
C22 C21 C24 121.6(3)
C20 C21 C24 120.6(3)
C21 C22 C23 121.6(3)
C21 C22 H22A 119.2
C23 C22 H22A 119.2
C22 C23 C18 120.2(3)
C22 C23 H23A 119.9
C18 C23 H23A 119.9
N6 C24 N5 123.9(3)
N6 C24 C21 117.8(2)
N5 C24 C21 118.3(3)
C26 S4 C25 104.34(18)
N7 O4 H4C 109.5
C32 N7 O4 109.8(2)
C32 N8 H8A 120.0
C32 N8 H8B 120.0
H8A N8 H8B 120.0
S4 C25 H25A 109.5
S4 C25 H25B 109.5
H25A C25 H25B 109.5
S4 C25 H25C 109.5
H25A C25 H25C 109.5
H25B C25 H25C 109.5
C27 C26 C31 117.9(3)
C27 C26 S4 125.0(2)
C31 C26 S4 117.1(2)
C26 C27 C28 120.4(3)
C26 C27 H27A 119.8
C28 C27 H27A 119.8
C29 C28 C27 121.9(3)
C29 C28 H28A 119.1
C27 C28 H28A 119.1
C28 C29 C30 117.3(3)
C28 C29 C32 121.8(3)
C30 C29 C32 121.0(3)
C31 C30 C29 120.9(3)
C31 C30 H30A 119.6
C29 C30 H30A 119.6
C30 C31 C26 121.7(3)
C30 C31 H31A 119.1
C26 C31 H31A 119.1
N7 C32 N8 123.0(3)
N7 C32 C29 117.3(2)
N8 C32 C29 119.7(2)

loop_
_geom_bond_atom_site_label_1
_geom_bond_atom_site_label_2
_geom_bond_distance
S1 C2 1.763(3)
S1 C1 1.774(4)
O1 N2 1.442(3)
O1 H1A 0.8200
N1 C8 1.342(3)
N1 H1B 0.8600
N1 H1C 0.8600
N2 C8 1.286(4)
C1 H1D 0.9600
C1 H1E 0.9600
C1 H1F 0.9600
C2 C3 1.379(4)
C2 C7 1.387(4)
C3 C4 1.371(4)
C3 H3A 0.9300
C4 C5 1.385(4)
C4 H4A 0.9300
C5 C6 1.382(4)
C5 C8 1.477(4)
C6 C7 1.381(4)
C6 H6A 0.9300
C7 H7A 0.9300
S2 C10 1.756(3)
S2 C9 1.768(4)
O2 N4 1.435(3)
O2 H2B 0.8200
N3 C16 1.355(3)
N3 H3B 0.8600
N3 H3C 0.8600
N4 C16 1.287(3)
C9 H9A 0.9600
C9 H9B 0.9600
C9 H9C 0.9600
C10 C15 1.382(4)
C10 C11 1.394(4)
C15 C14 1.388(4)
C15 H15A 0.9300
C14 C13 1.382(4)
C14 H14A 0.9300
C13 C12 1.394(4)
C13 C16 1.476(4)
C12 C11 1.376(4)
C12 H12A 0.9300
C11 H11A 0.9300
C17 S3 1.772(4)
C17 H17A 0.9600
C17 H17B 0.9600
C17 H17C 0.9600
S3 C18 1.764(3)
O3 N6 1.433(3)
O3 H3D 0.8200
N5 C24 1.345(4)
N5 H5A 0.8600
N5 H5B 0.8600
N6 C24 1.288(4)
C18 C19 1.386(4)
C18 C23 1.388(4)
C19 C20 1.371(4)
C19 H19A 0.9300
C20 C21 1.385(4)
C20 H20A 0.9300
C21 C22 1.381(4)
C21 C24 1.475(4)
C22 C23 1.381(4)
C22 H22A 0.9300
C23 H23A 0.9300
S4 C26 1.758(3)
S4 C25 1.773(4)
O4 N7 1.434(3)
O4 H4C 0.8200
N7 C32 1.288(3)
N8 C32 1.350(3)
N8 H8A 0.8600
N8 H8B 0.8600
C25 H25A 0.9600
C25 H25B 0.9600
C25 H25C 0.9600
C26 C27 1.378(4)
C26 C31 1.383(4)
C27 C28 1.384(4)
C27 H27A 0.9300
C28 C29 1.379(4)
C28 H28A 0.9300
C29 C30 1.389(4)
C29 C32 1.482(4)
C30 C31 1.370(4)
C30 H30A 0.9300
C31 H31A 0.9300

loop_
_geom_hbond_atom_site_label_D
_geom_hbond_atom_site_label_H
_geom_hbond_atom_site_label_A
_geom_hbond_site_symmetry_A
_geom_hbond_distance_DH
_geom_hbond_distance_HA
_geom_hbond_distance_DA
_geom_hbond_angle_DHA
N1 H1B O1 . 0.86 2.21 2.535(3) 102
N3 H3B O2 . 0.86 2.23 2.548(3) 102
N5 H5A O3 . 0.86 2.22 2.542(3) 102
N8 H8A O4 . 0.86 2.19 2.517(3) 103
N1 H1C N4 . 0.86 2.57 3.263(4) 139
N1 H1B O3 2_656 0.86 2.38 3.101(3) 142
N3 H3B O4 2_556 0.86 2.24 2.986(3) 146
N5 H5A O2 2_656 0.86 2.27 2.997(3) 143
N8 H8A O1 2_656 0.86 2.20 2.960(3) 148
O1 H1A N4 2_656 0.82 2.13 2.838(3) 145
O2 H2B N2 2_656 0.82 2.04 2.772(3) 148
O3 H3D N7 2_566 0.82 2.10 2.818(3) 146
O4 H4C N6 2_566 0.82 2.05 2.777(3) 148

loop_
_geom_torsion_atom_site_label_1
_geom_torsion_atom_site_label_2
_geom_torsion_atom_site_label_3
_geom_torsion_atom_site_label_4
_geom_torsion
C1 S1 C2 C3 160.4(3)
C1 S1 C2 C7 -19.2(4)
C7 C2 C3 C4 0.6(6)
S1 C2 C3 C4 -179.0(3)
C2 C3 C4 C5 0.5(6)
C3 C4 C5 C6 -1.3(5)
C3 C4 C5 C8 179.3(3)
C4 C5 C6 C7 1.0(5)
C8 C5 C6 C7 -179.6(3)
C5 C6 C7 C2 0.2(5)
C3 C2 C7 C6 -1.0(5)
S1 C2 C7 C6 178.7(3)
O1 N2 C8 N1 0.5(4)
O1 N2 C8 C5 -178.8(2)
C6 C5 C8 N2 -145.1(3)
C4 C5 C8 N2 34.3(4)
C6 C5 C8 N1 35.6(4)
C4 C5 C8 N1 -145.0(3)
C9 S2 C10 C15 -8.7(3)
C9 S2 C10 C11 173.3(3)
C11 C10 C15 C14 0.1(4)
S2 C10 C15 C14 -177.9(2)
C10 C15 C14 C13 -0.2(5)
C15 C14 C13 C12 0.4(4)
C15 C14 C13 C16 -179.7(3)
C14 C13 C12 C11 -0.5(4)
C16 C13 C12 C11 179.7(3)
C13 C12 C11 C10 0.4(5)
C15 C10 C11 C12 -0.2(4)
S2 C10 C11 C12 177.9(2)
O2 N4 C16 N3 -3.0(4)
O2 N4 C16 C13 179.9(2)
C14 C13 C16 N4 142.5(3)
C12 C13 C16 N4 -37.6(4)
C14 C13 C16 N3 -34.7(4)
C12 C13 C16 N3 145.1(3)
C17 S3 C18 C19 -171.2(3)
C17 S3 C18 C23 8.7(3)
C23 C18 C19 C20 -0.2(5)
S3 C18 C19 C20 179.8(3)
C18 C19 C20 C21 0.1(6)
C19 C20 C21 C22 0.2(5)
C19 C20 C21 C24 -179.3(3)
C20 C21 C22 C23 -0.4(5)
C24 C21 C22 C23 179.0(3)
C21 C22 C23 C18 0.4(5)
C19 C18 C23 C22 -0.1(5)
S3 C18 C23 C22 179.9(2)
O3 N6 C24 N5 1.1(4)
O3 N6 C24 C21 -179.7(2)
C22 C21 C24 N6 43.8(4)
C20 C21 C24 N6 -136.8(3)
C22 C21 C24 N5 -136.9(3)
C20 C21 C24 N5 42.5(4)
C25 S4 C26 C27 15.4(4)
C25 S4 C26 C31 -165.4(3)
C31 C26 C27 C28 0.4(5)
S4 C26 C27 C28 179.6(3)
C26 C27 C28 C29 0.0(6)
C27 C28 C29 C30 -0.2(5)
C27 C28 C29 C32 178.4(3)
C28 C29 C30 C31 0.1(5)
C32 C29 C30 C31 -178.6(3)
C29 C30 C31 C26 0.3(6)
C27 C26 C31 C30 -0.6(5)
S4 C26 C31 C30 -179.8(3)
O4 N7 C32 N8 1.1(4)
O4 N7 C32 C29 178.8(2)
C28 C29 C32 N7 172.1(3)
C30 C29 C32 N7 -9.2(4)
C28 C29 C32 N8 -10.1(4)
C30 C29 C32 N8 168.5(3)

loop_
_cod_related_entry_id
_cod_related_entry_database
_cod_related_entry_code
1 ChemSpider 3344555
